data_4068219
loop_
_publ_author_name
'Li, Gang'
'Lamberti, Marina'
'Mazzeo, Mina'
'Pappalardo, Daniela'
'Roviello, Giuseppina'
'Pellecchia, Claudio'

_publ_section_title
;
 Anilidopyridyl-Pyrrolide and Anilidopyridyl-Indolide Group 3 Metal
 Complexes: Highly Active Initiators for the Ring-Opening Polymerization
 ofrac-Lactide
;
_journal_issue 3
_journal_name_full Organometallics
_journal_page_first 1180
_journal_paper_doi 10.1021/om201251g
_journal_volume 31
_journal_year 2012
_chemical_formula_moiety 'C39 H57 N4 O Sc Si2'
_chemical_formula_sum 'C39 H57 N4 O Sc Si2'
_chemical_formula_weight 699.03
_chemical_name_systematic
;
(2,6-diisopropyl-phenyl)-[(2-isopropyl-phenyl)-[6-(1H-pyrrol-2-yl)-
pyridin-2-yl]-methyl]-amine-tethrahydrofurane-bis(dimethylsilyl)
amido-Scandium(III)
;
_space_group_IT_number 2
_symmetry_cell_setting triclinic
_symmetry_space_group_name_Hall '-P 1'
_symmetry_space_group_name_H-M 'P -1'
_atom_sites_solution_hydrogens geom
_atom_sites_solution_primary direct
_atom_sites_solution_secondary difmap
_audit_creation_method SHELXL-97
_cell_angle_alpha 70.993(8)
_cell_angle_beta 89.474(9)
_cell_angle_gamma 84.360(9)
_cell_formula_units_Z 2
_cell_length_a 11.1950(15)
_cell_length_b 13.5460(13)
_cell_length_c 13.6660(9)
_cell_measurement_reflns_used 191
_cell_measurement_temperature 173(2)
_cell_measurement_theta_max 20.708
_cell_measurement_theta_min 3.945
_cell_volume 1949.4(4)
_computing_cell_refinement 'Dirax/lsq (Duisenberg & Schreurs 1989-2000)'
_computing_data_collection 'Collect (Nonius BV, 1997-2000)'
_computing_data_reduction 'EvalCCD (Duisenberg & Schreurs 1990-2000)'
_computing_molecular_graphics 'Ortep-3 for Windows (Farrugia, 1997)'
_computing_structure_refinement 'SHELXL-97 (Sheldrick, 1997)'
_computing_structure_solution 'SHELXS-97 (Sheldrick, 1990)'
_diffrn_ambient_temperature 173(2)
_diffrn_detector 'CCD plate'
_diffrn_detector_area_resol_mean 9
_diffrn_measured_fraction_theta_full 0.994
_diffrn_measured_fraction_theta_max 0.994
_diffrn_measurement_device '95mm CCD camera on \k-goniostat'
_diffrn_measurement_device_type 'Bruker-Nonius KappaCCD'
_diffrn_measurement_method 'CCD rotation images, thick slices'
_diffrn_radiation_monochromator graphite
_diffrn_radiation_source 'fine-focus sealed tube'
_diffrn_radiation_type MoK\a
_diffrn_radiation_wavelength 0.71073
_diffrn_reflns_av_R_equivalents 0.0695
_diffrn_reflns_av_sigmaI/netI 0.0819
_diffrn_reflns_limit_h_max 14
_diffrn_reflns_limit_h_min -14
_diffrn_reflns_limit_k_max 17
_diffrn_reflns_limit_k_min -17
_diffrn_reflns_limit_l_max 17
_diffrn_reflns_limit_l_min -17
_diffrn_reflns_number 33262
_diffrn_reflns_theta_full 27.50
_diffrn_reflns_theta_max 27.50
_diffrn_reflns_theta_min 3.04
_diffrn_source 'Enraf Nonius FR590'
_exptl_absorpt_coefficient_mu 0.285
_exptl_absorpt_correction_T_max 0.9721
_exptl_absorpt_correction_T_min 0.9195
_exptl_absorpt_correction_type multi-scan
_exptl_absorpt_process_details
;
SADABS (Bruker, 2000)
;
_exptl_crystal_colour yellow
_exptl_crystal_density_diffrn 1.191
_exptl_crystal_density_method 'not measured'
_exptl_crystal_description prism
_exptl_crystal_F_000 752
_exptl_crystal_size_max 0.30
_exptl_crystal_size_mid 0.20
_exptl_crystal_size_min 0.10
_refine_diff_density_max 0.472
_refine_diff_density_min -0.362
_refine_diff_density_rms 0.077
_refine_ls_extinction_method none
_refine_ls_goodness_of_fit_ref 1.094
_refine_ls_hydrogen_treatment constr
_refine_ls_matrix_type full
_refine_ls_number_parameters 434
_refine_ls_number_reflns 8912
_refine_ls_number_restraints 0
_refine_ls_restrained_S_all 1.094
_refine_ls_R_factor_all 0.1203
_refine_ls_R_factor_gt 0.0625
_refine_ls_shift/su_max 0.000
_refine_ls_shift/su_mean 0.000
_refine_ls_structure_factor_coef Fsqd
_refine_ls_weighting_details 'calc w=1/[\s^2^(Fo^2^)+(0.0245P)^2^+5.1189P] where P=(Fo^2^+2Fc^2^)/3'
_refine_ls_weighting_scheme calc
_refine_ls_wR_factor_gt 0.1419
_refine_ls_wR_factor_ref 0.1628
_reflns_number_gt 5536
_reflns_number_total 8912
_reflns_threshold_expression >2\s(I)
_cod_data_source_file om201251g_si_001.cif
_cod_data_source_block scandio
_cod_original_cell_volume 1949.4(3)
_cod_original_sg_symbol_H-M P-1
_cod_database_code 4068219

loop_
_symmetry_equiv_pos_as_xyz
'x, y, z'
'-x, -y, -z'

loop_
_atom_site_label
_atom_site_type_symbol
_atom_site_fract_x
_atom_site_fract_y
_atom_site_fract_z
_atom_site_U_iso_or_equiv
_atom_site_adp_type
_atom_site_occupancy
_atom_site_symmetry_multiplicity
_atom_site_calc_flag
_atom_site_refinement_flags
Sc1 Sc 0.20931(6) 0.29187(5) 0.85785(5) 0.02084(16) Uani 1 1 d .
Si1 Si 0.21499(10) 0.52024(9) 0.72187(8) 0.0300(3) Uani 1 1 d .
HI1 H 0.1478 0.4850 0.7043 0.030 Uiso 1 1 calc R
Si2 Si 0.40484(9) 0.45449(8) 0.88973(8) 0.0267(2) Uani 1 1 d .
HI2 H 0.3645 0.4848 0.9406 0.027 Uiso 1 1 calc R
O1 O 0.0138(2) 0.3153(2) 0.8630(2) 0.0299(6) Uani 1 1 d .
N1 N 0.2085(3) 0.2750(3) 1.0243(2) 0.0301(7) Uani 1 1 d .
N2 N 0.2814(3) 0.1275(2) 0.9495(2) 0.0239(6) Uani 1 1 d .
N3 N 0.2413(3) 0.2085(2) 0.7553(2) 0.0210(6) Uani 1 1 d .
N4 N 0.2955(3) 0.4264(2) 0.8192(2) 0.0257(7) Uani 1 1 d .
C1 C 0.5008(4) 0.3337(3) 0.9636(3) 0.0385(10) Uani 1 1 d .
H1A H 0.4512 0.2844 1.0111 0.038 Uiso 1 1 calc R
H1B H 0.5626 0.3519 1.0032 0.038 Uiso 1 1 calc R
H1C H 0.5392 0.3012 0.9154 0.038 Uiso 1 1 calc R
C2 C 0.5030(4) 0.5517(3) 0.8091(3) 0.0395(10) Uani 1 1 d .
H2A H 0.5423 0.5244 0.7575 0.040 Uiso 1 1 calc R
H2B H 0.5642 0.5640 0.8536 0.040 Uiso 1 1 calc R
H2C H 0.4543 0.6179 0.7740 0.040 Uiso 1 1 calc R
C3 C 0.1418(4) 0.6305(3) 0.7613(4) 0.0492(12) Uani 1 1 d .
H3A H 0.0994 0.6022 0.8259 0.049 Uiso 1 1 calc R
H3B H 0.0845 0.6739 0.7069 0.049 Uiso 1 1 calc R
H3C H 0.2031 0.6733 0.7717 0.049 Uiso 1 1 calc R
C4 C 0.2942(4) 0.5742(4) 0.5995(3) 0.0436(11) Uani 1 1 d .
H4A H 0.3686 0.6002 0.6137 0.044 Uiso 1 1 calc R
H4B H 0.2426 0.6321 0.5515 0.044 Uiso 1 1 calc R
H4C H 0.3134 0.5190 0.5683 0.044 Uiso 1 1 calc R
C5 C 0.1813(4) 0.3414(4) 1.0800(3) 0.0404(10) Uani 1 1 d .
H5 H 0.1437 0.4110 1.0521 0.040 Uiso 1 1 calc R
C6 C 0.2162(4) 0.2932(4) 1.1821(4) 0.0501(13) Uani 1 1 d .
H6 H 0.2067 0.3228 1.2362 0.050 Uiso 1 1 calc R
C7 C 0.2674(4) 0.1940(4) 1.1912(3) 0.0444(11) Uani 1 1 d .
H7 H 0.3003 0.1422 1.2525 0.044 Uiso 1 1 calc R
C8 C 0.2618(3) 0.1840(3) 1.0939(3) 0.0313(9) Uani 1 1 d .
C9 C 0.2991(3) 0.1007(3) 1.0533(3) 0.0290(8) Uani 1 1 d .
C10 C 0.3478(4) 0.0001(3) 1.1109(3) 0.0426(11) Uani 1 1 d .
H10 H 0.3611 -0.0184 1.1835 0.043 Uiso 1 1 calc R
C11 C 0.3765(4) -0.0719(3) 1.0610(4) 0.0468(12) Uani 1 1 d .
H11 H 0.4107 -0.1406 1.0992 0.047 Uiso 1 1 calc R
C12 C 0.3555(4) -0.0446(3) 0.9551(3) 0.0363(10) Uani 1 1 d .
H12 H 0.3734 -0.0944 0.9203 0.036 Uiso 1 1 calc R
C13 C 0.3081(3) 0.0568(3) 0.9014(3) 0.0263(8) Uani 1 1 d .
C14 C 0.2818(3) 0.0959(3) 0.7865(3) 0.0229(7) Uani 1 1 d .
H14 H 0.3579 0.0864 0.7502 0.023 Uiso 1 1 calc R
C15 C 0.1903(3) 0.0296(3) 0.7614(3) 0.0247(8) Uani 1 1 d .
C16 C 0.0866(3) 0.0165(3) 0.8188(3) 0.0309(9) Uani 1 1 d .
H16 H 0.0759 0.0484 0.8711 0.031 Uiso 1 1 calc R
C17 C -0.0009(4) -0.0408(3) 0.8025(3) 0.0396(10) Uani 1 1 d .
H17 H -0.0713 -0.0475 0.8425 0.040 Uiso 1 1 calc R
C18 C 0.0138(4) -0.0885(3) 0.7279(4) 0.0439(11) Uani 1 1 d .
H18 H -0.0457 -0.1291 0.7164 0.044 Uiso 1 1 calc R
C19 C 0.1153(4) -0.0765(3) 0.6704(4) 0.0437(11) Uani 1 1 d .
H19 H 0.1250 -0.1096 0.6189 0.044 Uiso 1 1 calc R
C20 C 0.2051(4) -0.0177(3) 0.6846(3) 0.0335(9) Uani 1 1 d .
C21 C 0.3141(4) -0.0100(4) 0.6161(4) 0.0515(13) Uani 1 1 d .
H21 H 0.3639 0.0417 0.6297 0.052 Uiso 1 1 calc R
C22 C 0.2797(6) 0.0295(5) 0.5015(4) 0.0740(18) Uani 1 1 d .
H22A H 0.2309 -0.0200 0.4859 0.074 Uiso 1 1 calc R
H22B H 0.3526 0.0355 0.4606 0.074 Uiso 1 1 calc R
H22C H 0.2334 0.0984 0.4843 0.074 Uiso 1 1 calc R
C23 C 0.3901(5) -0.1146(6) 0.6442(5) 0.089(2) Uani 1 1 d .
H23A H 0.4196 -0.1345 0.7160 0.089 Uiso 1 1 calc R
H23B H 0.4583 -0.1087 0.5980 0.089 Uiso 1 1 calc R
H23C H 0.3414 -0.1682 0.6369 0.089 Uiso 1 1 calc R
C24 C 0.2491(3) 0.2594(3) 0.6458(3) 0.0237(8) Uani 1 1 d .
C25 C 0.3624(3) 0.2815(3) 0.6014(3) 0.0268(8) Uani 1 1 d .
C26 C 0.3674(4) 0.3357(3) 0.4959(3) 0.0355(9) Uani 1 1 d .
H26 H 0.4432 0.3505 0.4658 0.036 Uiso 1 1 calc R
C27 C 0.2657(4) 0.3680(3) 0.4346(3) 0.0405(10) Uani 1 1 d .
H27 H 0.2711 0.4059 0.3630 0.040 Uiso 1 1 calc R
C28 C 0.1560(4) 0.3456(3) 0.4766(3) 0.0381(10) Uani 1 1 d .
H28 H 0.0858 0.3680 0.4334 0.038 Uiso 1 1 calc R
C29 C 0.1451(3) 0.2907(3) 0.5815(3) 0.0262(8) Uani 1 1 d .
C30 C 0.0206(3) 0.2671(3) 0.6210(3) 0.0314(9) Uani 1 1 d .
H30 H 0.0288 0.2273 0.6968 0.031 Uiso 1 1 calc R
C31 C -0.0348(4) 0.1981(3) 0.5688(4) 0.0431(11) Uani 1 1 d .
H31A H -0.0479 0.2366 0.4949 0.043 Uiso 1 1 calc R
H31B H -0.1118 0.1788 0.6004 0.043 Uiso 1 1 calc R
H31C H 0.0196 0.1344 0.5777 0.043 Uiso 1 1 calc R
C32 C -0.0633(4) 0.3669(3) 0.6077(4) 0.0422(11) Uani 1 1 d .
H32A H -0.0280 0.4098 0.6430 0.042 Uiso 1 1 calc R
H32B H -0.1411 0.3479 0.6376 0.042 Uiso 1 1 calc R
H32C H -0.0746 0.4068 0.5338 0.042 Uiso 1 1 calc R
C33 C 0.4795(3) 0.2516(3) 0.6647(3) 0.0301(9) Uani 1 1 d .
H33 H 0.4607 0.2115 0.7377 0.030 Uiso 1 1 calc R
C34 C 0.5691(4) 0.1818(3) 0.6250(3) 0.0377(10) Uani 1 1 d .
H34A H 0.5345 0.1167 0.6296 0.038 Uiso 1 1 calc R
H34B H 0.6433 0.1651 0.6671 0.038 Uiso 1 1 calc R
H34C H 0.5869 0.2187 0.5527 0.038 Uiso 1 1 calc R
C35 C 0.5371(4) 0.3491(3) 0.6654(3) 0.0387(10) Uani 1 1 d .
H35A H 0.5581 0.3889 0.5947 0.039 Uiso 1 1 calc R
H35B H 0.6099 0.3277 0.7096 0.039 Uiso 1 1 calc R
H35C H 0.4804 0.3932 0.6924 0.039 Uiso 1 1 calc R
C36 C -0.0466(4) 0.2251(3) 0.9222(4) 0.0407(10) Uani 1 1 d .
H36A H 0.0099 0.1725 0.9725 0.041 Uiso 1 1 calc R
H36B H -0.0807 0.1915 0.8757 0.041 Uiso 1 1 calc R
C37 C -0.1446(5) 0.2685(4) 0.9772(5) 0.0667(17) Uani 1 1 d .
H37A H -0.2145 0.2270 0.9876 0.067 Uiso 1 1 calc R
H37B H -0.1155 0.2689 1.0452 0.067 Uiso 1 1 calc R
C38 C -0.1760(4) 0.3766(4) 0.9061(5) 0.0656(17) Uani 1 1 d .
H38A H -0.2146 0.4223 0.9435 0.066 Uiso 1 1 calc R
H38B H -0.2306 0.3772 0.8492 0.066 Uiso 1 1 calc R
C39 C -0.0577(4) 0.4104(3) 0.8661(4) 0.0459(12) Uani 1 1 d .
H39A H -0.0671 0.4632 0.7961 0.046 Uiso 1 1 calc R
H39B H -0.0190 0.4414 0.9126 0.046 Uiso 1 1 calc R

loop_
_atom_site_aniso_label
_atom_site_aniso_U_11
_atom_site_aniso_U_22
_atom_site_aniso_U_33
_atom_site_aniso_U_23
_atom_site_aniso_U_13
_atom_site_aniso_U_12
Sc1 0.0197(3) 0.0218(3) 0.0217(4) -0.0075(3) 0.0023(3) -0.0040(3)
Si1 0.0264(6) 0.0316(6) 0.0309(6) -0.0072(5) 0.0001(4) -0.0084(5)
Si2 0.0290(6) 0.0267(5) 0.0268(6) -0.0109(5) 0.0029(4) -0.0066(4)
O1 0.0216(13) 0.0301(14) 0.0395(16) -0.0133(12) 0.0059(11) -0.0026(11)
N1 0.0302(17) 0.0372(18) 0.0265(17) -0.0142(15) 0.0078(14) -0.0086(15)
N2 0.0229(15) 0.0248(16) 0.0223(16) -0.0046(13) 0.0013(12) -0.0051(13)
N3 0.0227(15) 0.0192(14) 0.0187(15) -0.0028(12) 0.0001(12) -0.0016(12)
N4 0.0296(17) 0.0253(16) 0.0235(16) -0.0089(13) 0.0034(13) -0.0059(13)
C1 0.031(2) 0.034(2) 0.049(3) -0.011(2) -0.0025(19) -0.0033(18)
C2 0.044(3) 0.041(2) 0.036(2) -0.011(2) 0.0004(19) -0.019(2)
C3 0.046(3) 0.034(2) 0.063(3) -0.011(2) 0.003(2) 0.001(2)
C4 0.039(2) 0.050(3) 0.032(2) 0.002(2) -0.0026(19) -0.008(2)
C5 0.045(3) 0.045(3) 0.042(3) -0.027(2) 0.012(2) -0.014(2)
C6 0.060(3) 0.072(3) 0.035(3) -0.035(3) 0.018(2) -0.029(3)
C7 0.046(3) 0.066(3) 0.024(2) -0.013(2) 0.0021(19) -0.025(2)
C8 0.029(2) 0.044(2) 0.0217(19) -0.0082(18) 0.0047(16) -0.0151(18)
C9 0.0234(19) 0.036(2) 0.025(2) -0.0032(17) -0.0014(15) -0.0092(16)
C10 0.048(3) 0.044(3) 0.026(2) 0.002(2) -0.0099(19) -0.009(2)
C11 0.051(3) 0.030(2) 0.046(3) 0.004(2) -0.011(2) 0.002(2)
C12 0.035(2) 0.026(2) 0.044(3) -0.0060(19) -0.0036(19) 0.0012(17)
C13 0.0217(18) 0.0266(19) 0.028(2) -0.0055(16) 0.0023(15) -0.0040(15)
C14 0.0245(18) 0.0221(17) 0.0218(18) -0.0073(15) 0.0026(14) -0.0007(15)
C15 0.0257(19) 0.0191(17) 0.028(2) -0.0064(15) 0.0015(15) -0.0015(15)
C16 0.030(2) 0.031(2) 0.034(2) -0.0126(18) 0.0052(16) -0.0066(17)
C17 0.030(2) 0.037(2) 0.050(3) -0.010(2) 0.0098(19) -0.0113(19)
C18 0.042(3) 0.034(2) 0.060(3) -0.017(2) 0.001(2) -0.019(2)
C19 0.051(3) 0.033(2) 0.057(3) -0.027(2) 0.003(2) -0.011(2)
C20 0.037(2) 0.028(2) 0.038(2) -0.0140(18) 0.0092(18) -0.0094(18)
C21 0.048(3) 0.067(3) 0.061(3) -0.045(3) 0.025(2) -0.027(3)
C22 0.091(5) 0.087(4) 0.051(3) -0.029(3) 0.032(3) -0.020(4)
C23 0.055(4) 0.133(6) 0.084(5) -0.049(5) 0.024(3) 0.009(4)
C24 0.0297(19) 0.0237(18) 0.0195(18) -0.0082(15) 0.0012(14) -0.0068(15)
C25 0.029(2) 0.030(2) 0.0218(19) -0.0080(16) 0.0007(15) -0.0068(16)
C26 0.037(2) 0.044(2) 0.024(2) -0.0077(19) 0.0072(17) -0.0115(19)
C27 0.052(3) 0.048(3) 0.016(2) -0.0005(18) -0.0014(18) -0.016(2)
C28 0.042(2) 0.040(2) 0.027(2) -0.0027(19) -0.0125(18) -0.008(2)
C29 0.0282(19) 0.0284(19) 0.0242(19) -0.0107(16) -0.0004(15) -0.0062(16)
C30 0.026(2) 0.035(2) 0.030(2) -0.0075(18) -0.0072(16) -0.0039(17)
C31 0.037(2) 0.037(2) 0.054(3) -0.011(2) -0.011(2) -0.008(2)
C32 0.029(2) 0.048(3) 0.052(3) -0.018(2) -0.0122(19) -0.0010(19)
C33 0.0253(19) 0.040(2) 0.023(2) -0.0068(17) 0.0050(15) -0.0079(17)
C34 0.035(2) 0.039(2) 0.037(2) -0.010(2) 0.0068(18) -0.0034(19)
C35 0.031(2) 0.052(3) 0.039(2) -0.022(2) 0.0054(18) -0.010(2)
C36 0.032(2) 0.033(2) 0.059(3) -0.016(2) 0.012(2) -0.0070(18)
C37 0.060(3) 0.050(3) 0.097(5) -0.031(3) 0.047(3) -0.016(3)
C38 0.038(3) 0.053(3) 0.117(5) -0.042(3) 0.030(3) -0.008(2)
C39 0.031(2) 0.037(2) 0.073(3) -0.023(2) 0.013(2) -0.0003(19)

loop_
_atom_type_symbol
_atom_type_description
_atom_type_scat_dispersion_real
_atom_type_scat_dispersion_imag
_atom_type_scat_source
C C 0.0033 0.0016 'International Tables Vol C Tables 4.2.6.8 and 6.1.1.4'
H H 0.0000 0.0000 'International Tables Vol C Tables 4.2.6.8 and 6.1.1.4'
O O 0.0106 0.0060 'International Tables Vol C Tables 4.2.6.8 and 6.1.1.4'
Si Si 0.0817 0.0704 'International Tables Vol C Tables 4.2.6.8 and 6.1.1.4'
N N 0.0061 0.0033 'International Tables Vol C Tables 4.2.6.8 and 6.1.1.4'
Sc Sc 0.2519 0.3716 'International Tables Vol C Tables 4.2.6.8 and 6.1.1.4'

loop_
_geom_angle_atom_site_label_1
_geom_angle_atom_site_label_2
_geom_angle_atom_site_label_3
_geom_angle
_geom_angle_publ_flag
N4 Sc1 N3 112.93(12) no
N4 Sc1 O1 115.45(11) no
N3 Sc1 O1 104.44(11) no
N4 Sc1 N1 93.05(12) no
N3 Sc1 N1 142.97(12) no
O1 Sc1 N1 85.97(11) no
N4 Sc1 N2 128.50(12) no
N3 Sc1 N2 72.12(11) no
O1 Sc1 N2 111.93(10) no
N1 Sc1 N2 71.05(12) no
N4 Sc1 Si1 31.94(9) no
N3 Sc1 Si1 103.69(8) no
O1 Sc1 Si1 90.29(7) no
N1 Sc1 Si1 111.82(9) no
N2 Sc1 Si1 157.78(8) no
N4 Si1 C4 116.31(18) no
N4 Si1 C3 113.6(2) no
C4 Si1 C3 109.2(2) no
N4 Si1 Sc1 39.86(10) no
C4 Si1 Sc1 129.04(16) no
C3 Si1 Sc1 121.62(16) no
N4 Si1 HI1 105.6 no
C4 Si1 HI1 105.6 no
C3 Si1 HI1 105.6 no
Sc1 Si1 HI1 65.8 no
N4 Si2 C1 111.08(17) no
N4 Si2 C2 113.26(17) no
C1 Si2 C2 108.6(2) no
N4 Si2 HI2 107.9 no
C1 Si2 HI2 107.9 no
C2 Si2 HI2 107.9 no
C36 O1 C39 108.4(3) no
C36 O1 Sc1 116.7(2) no
C39 O1 Sc1 126.4(2) no
C5 N1 C8 105.6(3) no
C5 N1 Sc1 135.0(3) no
C8 N1 Sc1 118.7(2) no
C13 N2 C9 120.4(3) no
C13 N2 Sc1 119.8(2) no
C9 N2 Sc1 119.8(2) no
C24 N3 C14 112.2(3) no
C24 N3 Sc1 122.4(2) no
C14 N3 Sc1 124.3(2) no
Si1 N4 Si2 122.71(18) no
Si1 N4 Sc1 108.20(15) no
Si2 N4 Sc1 127.19(17) no
Si2 C1 H1A 109.5 no
Si2 C1 H1B 109.5 no
H1A C1 H1B 109.5 no
Si2 C1 H1C 109.5 no
H1A C1 H1C 109.5 no
H1B C1 H1C 109.5 no
Si2 C2 H2A 109.5 no
Si2 C2 H2B 109.5 no
H2A C2 H2B 109.5 no
Si2 C2 H2C 109.5 no
H2A C2 H2C 109.5 no
H2B C2 H2C 109.5 no
Si1 C3 H3A 109.5 no
Si1 C3 H3B 109.5 no
H3A C3 H3B 109.5 no
Si1 C3 H3C 109.5 no
H3A C3 H3C 109.5 no
H3B C3 H3C 109.5 no
Si1 C4 H4A 109.5 no
Si1 C4 H4B 109.5 no
H4A C4 H4B 109.5 no
Si1 C4 H4C 109.5 no
H4A C4 H4C 109.5 no
H4B C4 H4C 109.5 no
N1 C5 C6 110.4(4) no
N1 C5 H5 124.8 no
C6 C5 H5 124.8 no
C7 C6 C5 107.1(4) no
C7 C6 H6 126.4 no
C5 C6 H6 126.4 no
C6 C7 C8 106.8(4) no
C6 C7 H7 126.6 no
C8 C7 H7 126.6 no
N1 C8 C7 110.1(4) no
N1 C8 C9 116.2(3) no
C7 C8 C9 133.7(4) no
N2 C9 C10 120.5(4) no
N2 C9 C8 113.7(3) no
C10 C9 C8 125.8(4) no
C11 C10 C9 118.9(4) no
C11 C10 H10 120.5 no
C9 C10 H10 120.5 no
C10 C11 C12 120.2(4) no
C10 C11 H11 119.9 no
C12 C11 H11 119.9 no
C13 C12 C11 118.5(4) no
C13 C12 H12 120.8 no
C11 C12 H12 120.8 no
N2 C13 C12 121.4(4) no
N2 C13 C14 115.1(3) no
C12 C13 C14 123.5(3) no
N3 C14 C13 108.3(3) no
N3 C14 C15 113.9(3) no
C13 C14 C15 109.0(3) no
N3 C14 H14 108.5 no
C13 C14 H14 108.5 no
C15 C14 H14 108.5 no
C16 C15 C20 118.3(3) no
C16 C15 C14 117.5(3) no
C20 C15 C14 124.1(3) no
C17 C16 C15 122.3(4) no
C17 C16 H16 118.9 no
C15 C16 H16 118.9 no
C16 C17 C18 119.6(4) no
C16 C17 H17 120.2 no
C18 C17 H17 120.2 no
C19 C18 C17 119.1(4) no
C19 C18 H18 120.5 no
C17 C18 H18 120.5 no
C18 C19 C20 122.5(4) no
C18 C19 H19 118.7 no
C20 C19 H19 118.7 no
C19 C20 C15 118.2(4) no
C19 C20 C21 117.9(4) no
C15 C20 C21 123.9(4) no
C23 C21 C22 110.7(4) no
C23 C21 C20 110.6(4) no
C22 C21 C20 112.4(4) no
C23 C21 H21 107.7 no
C22 C21 H21 107.7 no
C20 C21 H21 107.7 no
C21 C22 H22A 109.5 no
C21 C22 H22B 109.5 no
H22A C22 H22B 109.5 no
C21 C22 H22C 109.5 no
H22A C22 H22C 109.5 no
H22B C22 H22C 109.5 no
C21 C23 H23A 109.5 no
C21 C23 H23B 109.5 no
H23A C23 H23B 109.5 no
C21 C23 H23C 109.5 no
H23A C23 H23C 109.5 no
H23B C23 H23C 109.5 no
C29 C24 C25 119.1(3) no
C29 C24 N3 121.1(3) no
C25 C24 N3 119.8(3) no
C26 C25 C24 119.0(3) no
C26 C25 C33 118.1(3) no
C24 C25 C33 122.9(3) no
C27 C26 C25 121.5(4) no
C27 C26 H26 119.3 no
C25 C26 H26 119.3 no
C26 C27 C28 119.9(4) no
C26 C27 H27 120.1 no
C28 C27 H27 120.1 no
C27 C28 C29 121.4(4) no
C27 C28 H28 119.3 no
C29 C28 H28 119.3 no
C28 C29 C24 119.2(3) no
C28 C29 C30 117.9(3) no
C24 C29 C30 123.0(3) no
C29 C30 C31 111.4(3) no
C29 C30 C32 112.3(3) no
C31 C30 C32 110.0(3) no
C29 C30 H30 107.6 no
C31 C30 H30 107.6 no
C32 C30 H30 107.6 no
C30 C31 H31A 109.5 no
C30 C31 H31B 109.5 no
H31A C31 H31B 109.5 no
C30 C31 H31C 109.5 no
H31A C31 H31C 109.5 no
H31B C31 H31C 109.5 no
C30 C32 H32A 109.5 no
C30 C32 H32B 109.5 no
H32A C32 H32B 109.5 no
C30 C32 H32C 109.5 no
H32A C32 H32C 109.5 no
H32B C32 H32C 109.5 no
C25 C33 C34 112.0(3) no
C25 C33 C35 111.2(3) no
C34 C33 C35 109.4(3) no
C25 C33 H33 108.0 no
C34 C33 H33 108.0 no
C35 C33 H33 108.0 no
C33 C34 H34A 109.5 no
C33 C34 H34B 109.5 no
H34A C34 H34B 109.5 no
C33 C34 H34C 109.5 no
H34A C34 H34C 109.5 no
H34B C34 H34C 109.5 no
C33 C35 H35A 109.5 no
C33 C35 H35B 109.5 no
H35A C35 H35B 109.5 no
C33 C35 H35C 109.5 no
H35A C35 H35C 109.5 no
H35B C35 H35C 109.5 no
O1 C36 C37 105.0(3) no
O1 C36 H36A 110.7 no
C37 C36 H36A 110.7 no
O1 C36 H36B 110.7 no
C37 C36 H36B 110.7 no
H36A C36 H36B 108.8 no
C38 C37 C36 103.5(4) no
C38 C37 H37A 111.1 no
C36 C37 H37A 111.1 no
C38 C37 H37B 111.1 no
C36 C37 H37B 111.1 no
H37A C37 H37B 109.0 no
C37 C38 C39 103.0(4) no
C37 C38 H38A 111.2 no
C39 C38 H38A 111.2 no
C37 C38 H38B 111.2 no
C39 C38 H38B 111.2 no
H38A C38 H38B 109.1 no
O1 C39 C38 105.5(3) no
O1 C39 H39A 110.6 no
C38 C39 H39A 110.6 no
O1 C39 H39B 110.6 no
C38 C39 H39B 110.6 no
H39A C39 H39B 108.8 no

loop_
_geom_bond_atom_site_label_1
_geom_bond_atom_site_label_2
_geom_bond_distance
_geom_bond_publ_flag
Sc1 N4 2.059(3) no
Sc1 N3 2.075(3) no
Sc1 O1 2.184(3) no
Sc1 N1 2.211(3) no
Sc1 N2 2.243(3) no
Sc1 Si1 3.0527(13) no
Si1 N4 1.700(3) no
Si1 C4 1.850(4) no
Si1 C3 1.861(5) no
Si1 HI1 1.0000 no
Si2 N4 1.710(3) no
Si2 C1 1.857(4) no
Si2 C2 1.864(4) no
Si2 HI2 1.0000 no
O1 C36 1.455(5) no
O1 C39 1.461(5) no
N1 C5 1.367(5) no
N1 C8 1.372(5) no
N2 C13 1.337(5) no
N2 C9 1.355(5) no
N3 C24 1.436(4) no
N3 C14 1.470(4) no
C1 H1A 0.9800 no
C1 H1B 0.9800 no
C1 H1C 0.9800 no
C2 H2A 0.9800 no
C2 H2B 0.9800 no
C2 H2C 0.9800 no
C3 H3A 0.9800 no
C3 H3B 0.9800 no
C3 H3C 0.9800 no
C4 H4A 0.9800 no
C4 H4B 0.9800 no
C4 H4C 0.9800 no
C5 C6 1.376(6) no
C5 H5 0.9500 no
C6 C7 1.375(7) no
C6 H6 0.9500 no
C7 C8 1.382(5) no
C7 H7 0.9500 no
C8 C9 1.437(6) no
C9 C10 1.391(6) no
C10 C11 1.373(7) no
C10 H10 0.9500 no
C11 C12 1.389(6) no
C11 H11 0.9500 no
C12 C13 1.384(5) no
C12 H12 0.9500 no
C13 C14 1.506(5) no
C14 C15 1.536(5) no
C14 H14 1.0000 no
C15 C16 1.388(5) no
C15 C20 1.398(5) no
C16 C17 1.371(5) no
C16 H16 0.9500 no
C17 C18 1.374(6) no
C17 H17 0.9500 no
C18 C19 1.368(6) no
C18 H18 0.9500 no
C19 C20 1.394(6) no
C19 H19 0.9500 no
C20 C21 1.522(6) no
C21 C23 1.514(8) no
C21 C22 1.520(7) no
C21 H21 1.0000 no
C22 H22A 0.9800 no
C22 H22B 0.9800 no
C22 H22C 0.9800 no
C23 H23A 0.9800 no
C23 H23B 0.9800 no
C23 H23C 0.9800 no
C24 C29 1.409(5) no
C24 C25 1.417(5) no
C25 C26 1.392(5) no
C25 C33 1.523(5) no
C26 C27 1.368(6) no
C26 H26 0.9500 no
C27 C28 1.370(6) no
C27 H27 0.9500 no
C28 C29 1.393(5) no
C28 H28 0.9500 no
C29 C30 1.516(5) no
C30 C31 1.525(5) no
C30 C32 1.528(6) no
C30 H30 1.0000 no
C31 H31A 0.9800 no
C31 H31B 0.9800 no
C31 H31C 0.9800 no
C32 H32A 0.9800 no
C32 H32B 0.9800 no
C32 H32C 0.9800 no
C33 C34 1.528(5) no
C33 C35 1.529(5) no
C33 H33 1.0000 no
C34 H34A 0.9800 no
C34 H34B 0.9800 no
C34 H34C 0.9800 no
C35 H35A 0.9800 no
C35 H35B 0.9800 no
C35 H35C 0.9800 no
C36 C37 1.504(6) no
C36 H36A 0.9900 no
C36 H36B 0.9900 no
C37 C38 1.480(7) no
C37 H37A 0.9900 no
C37 H37B 0.9900 no
C38 C39 1.486(6) no
C38 H38A 0.9900 no
C38 H38B 0.9900 no
C39 H39A 0.9900 no
C39 H39B 0.9900 no

loop_
_geom_torsion_atom_site_label_1
_geom_torsion_atom_site_label_2
_geom_torsion_atom_site_label_3
_geom_torsion_atom_site_label_4
_geom_torsion
_geom_torsion_publ_flag
N3 Sc1 Si1 N4 -111.55(18) no
O1 Sc1 Si1 N4 143.51(18) no
N1 Sc1 Si1 N4 57.74(18) no
N2 Sc1 Si1 N4 -35.4(3) no
N4 Sc1 Si1 C4 85.4(2) no
N3 Sc1 Si1 C4 -26.2(2) no
O1 Sc1 Si1 C4 -131.1(2) no
N1 Sc1 Si1 C4 143.1(2) no
N2 Sc1 Si1 C4 49.9(3) no
N4 Sc1 Si1 C3 -89.8(2) no
N3 Sc1 Si1 C3 158.7(2) no
O1 Sc1 Si1 C3 53.7(2) no
N1 Sc1 Si1 C3 -32.0(2) no
N2 Sc1 Si1 C3 -125.2(3) no
N4 Sc1 O1 C36 -159.7(3) no
N3 Sc1 O1 C36 75.7(3) no
N1 Sc1 O1 C36 -68.3(3) no
N2 Sc1 O1 C36 -0.6(3) no
Si1 Sc1 O1 C36 179.9(3) no
N4 Sc1 O1 C39 -15.5(4) no
N3 Sc1 O1 C39 -140.1(3) no
N1 Sc1 O1 C39 76.0(3) no
N2 Sc1 O1 C39 143.7(3) no
Si1 Sc1 O1 C39 -35.8(3) no
N4 Sc1 N1 C5 45.8(4) no
N3 Sc1 N1 C5 -178.3(3) no
O1 Sc1 N1 C5 -69.5(4) no
N2 Sc1 N1 C5 175.6(4) no
Si1 Sc1 N1 C5 19.2(4) no
N4 Sc1 N1 C8 -122.5(3) no
N3 Sc1 N1 C8 13.4(4) no
O1 Sc1 N1 C8 122.2(3) no
N2 Sc1 N1 C8 7.4(2) no
Si1 Sc1 N1 C8 -149.1(2) no
N4 Sc1 N2 C13 -106.3(3) no
N3 Sc1 N2 C13 -0.9(3) no
O1 Sc1 N2 C13 97.9(3) no
N1 Sc1 N2 C13 175.3(3) no
Si1 Sc1 N2 C13 -83.3(3) no
N4 Sc1 N2 C9 72.9(3) no
N3 Sc1 N2 C9 178.3(3) no
O1 Sc1 N2 C9 -82.9(3) no
N1 Sc1 N2 C9 -5.5(2) no
Si1 Sc1 N2 C9 95.9(3) no
N4 Sc1 N3 C24 -38.2(3) no
O1 Sc1 N3 C24 88.0(3) no
N1 Sc1 N3 C24 -169.3(2) no
N2 Sc1 N3 C24 -163.2(3) no
Si1 Sc1 N3 C24 -5.9(3) no
N4 Sc1 N3 C14 129.1(3) no
O1 Sc1 N3 C14 -104.7(3) no
N1 Sc1 N3 C14 -2.0(4) no
N2 Sc1 N3 C14 4.1(2) no
Si1 Sc1 N3 C14 161.4(2) no
C4 Si1 N4 Si2 74.4(3) no
C3 Si1 N4 Si2 -53.6(3) no
Sc1 Si1 N4 Si2 -165.3(3) no
C4 Si1 N4 Sc1 -120.3(2) no
C3 Si1 N4 Sc1 111.7(2) no
C1 Si2 N4 Si1 -164.8(2) no
C2 Si2 N4 Si1 -42.2(3) no
C1 Si2 N4 Sc1 32.8(3) no
C2 Si2 N4 Sc1 155.4(2) no
N3 Sc1 N4 Si1 78.88(17) no
O1 Sc1 N4 Si1 -41.19(19) no
N1 Sc1 N4 Si1 -128.17(16) no
N2 Sc1 N4 Si1 163.74(13) no
N3 Sc1 N4 Si2 -116.7(2) no
O1 Sc1 N4 Si2 123.3(2) no
N1 Sc1 N4 Si2 36.3(2) no
N2 Sc1 N4 Si2 -31.8(3) no
Si1 Sc1 N4 Si2 164.5(3) no
C8 N1 C5 C6 -0.3(5) no
Sc1 N1 C5 C6 -169.6(3) no
N1 C5 C6 C7 0.4(5) no
C5 C6 C7 C8 -0.3(5) no
C5 N1 C8 C7 0.1(4) no
Sc1 N1 C8 C7 171.5(3) no
C5 N1 C8 C9 180.0(3) no
Sc1 N1 C8 C9 -8.6(4) no
C6 C7 C8 N1 0.2(5) no
C6 C7 C8 C9 -179.8(4) no
C13 N2 C9 C10 1.6(5) no
Sc1 N2 C9 C10 -177.7(3) no
C13 N2 C9 C8 -177.8(3) no
Sc1 N2 C9 C8 3.0(4) no
N1 C8 C9 N2 3.5(5) no
C7 C8 C9 N2 -176.6(4) no
N1 C8 C9 C10 -175.8(4) no
C7 C8 C9 C10 4.2(7) no
N2 C9 C10 C11 -0.8(6) no
C8 C9 C10 C11 178.5(4) no
C9 C10 C11 C12 -0.8(7) no
C10 C11 C12 C13 1.5(7) no
C9 N2 C13 C12 -0.8(5) no
Sc1 N2 C13 C12 178.4(3) no
C9 N2 C13 C14 178.7(3) no
Sc1 N2 C13 C14 -2.1(4) no
C11 C12 C13 N2 -0.7(6) no
C11 C12 C13 C14 179.8(4) no
C24 N3 C14 C13 162.2(3) no
Sc1 N3 C14 C13 -6.2(4) no
C24 N3 C14 C15 -76.3(4) no
Sc1 N3 C14 C15 115.3(3) no
N2 C13 C14 N3 4.8(4) no
C12 C13 C14 N3 -175.7(3) no
N2 C13 C14 C15 -119.6(3) no
C12 C13 C14 C15 59.9(4) no
N3 C14 C15 C16 -70.5(4) no
C13 C14 C15 C16 50.6(4) no
N3 C14 C15 C20 109.3(4) no
C13 C14 C15 C20 -129.6(4) no
C20 C15 C16 C17 0.0(6) no
C14 C15 C16 C17 179.8(4) no
C15 C16 C17 C18 0.8(7) no
C16 C17 C18 C19 -0.8(7) no
C17 C18 C19 C20 0.1(7) no
C18 C19 C20 C15 0.6(7) no
C18 C19 C20 C21 180.0(5) no
C16 C15 C20 C19 -0.7(6) no
C14 C15 C20 C19 179.5(4) no
C16 C15 C20 C21 -180.0(4) no
C14 C15 C20 C21 0.2(6) no
C19 C20 C21 C23 -69.8(6) no
C15 C20 C21 C23 109.5(5) no
C19 C20 C21 C22 54.5(6) no
C15 C20 C21 C22 -126.2(5) no
C14 N3 C24 C29 106.4(4) no
Sc1 N3 C24 C29 -84.9(4) no
C14 N3 C24 C25 -75.5(4) no
Sc1 N3 C24 C25 93.2(4) no
C29 C24 C25 C26 1.4(5) no
N3 C24 C25 C26 -176.7(3) no
C29 C24 C25 C33 179.5(3) no
N3 C24 C25 C33 1.4(5) no
C24 C25 C26 C27 0.2(6) no
C33 C25 C26 C27 -178.0(4) no
C25 C26 C27 C28 -1.1(7) no
C26 C27 C28 C29 0.4(7) no
C27 C28 C29 C24 1.2(6) no
C27 C28 C29 C30 -178.6(4) no
C25 C24 C29 C28 -2.0(5) no
N3 C24 C29 C28 176.0(3) no
C25 C24 C29 C30 177.7(3) no
N3 C24 C29 C30 -4.2(5) no
C28 C29 C30 C31 61.8(5) no
C24 C29 C30 C31 -118.0(4) no
C28 C29 C30 C32 -62.1(5) no
C24 C29 C30 C32 118.1(4) no
C26 C25 C33 C34 -59.3(5) no
C24 C25 C33 C34 122.7(4) no
C26 C25 C33 C35 63.5(5) no
C24 C25 C33 C35 -114.6(4) no
C39 O1 C36 C37 -10.2(5) no
Sc1 O1 C36 C37 140.1(3) no
O1 C36 C37 C38 30.2(6) no
C36 C37 C38 C39 -38.2(6) no
C36 O1 C39 C38 -13.6(5) no
Sc1 O1 C39 C38 -160.3(3) no
C37 C38 C39 O1 32.3(6) no
